data_4034434
loop_
_publ_author_name
'Chang, Meng-Yang'
'Chen, Shin-Mei'
'Hsiao, Yu-Ting'

_publ_section_title
;
 Trifluoroacetic Anhydride Mediated One-Pot Synthesis of 1-Aryl
 Isochroman-3-ones via the Carboxy-Pictet-Spengler Reaction.
;
_journal_issue 18
_journal_name_full 'The Journal of organic chemistry'
_journal_page_first 11687
_journal_page_last 11698
_journal_paper_doi 10.1021/acs.joc.9b01605
_journal_volume 84
_journal_year 2019
_chemical_formula_sum 'C18 H18 O5'
_chemical_formula_weight 314.32
_space_group_IT_number 14
_space_group_name_Hall '-P 2ybc'
_space_group_name_H-M_alt 'P 1 21/c 1'
_symmetry_cell_setting monoclinic
_symmetry_space_group_name_Hall '-P 2ybc'
_symmetry_space_group_name_H-M 'P 1 21/c 1'
_atom_sites_solution_hydrogens geom
_atom_sites_solution_primary direct
_atom_sites_solution_secondary difmap
_audit_creation_method SHELXL-97
_cell_angle_alpha 90.00
_cell_angle_beta 104.0410(10)
_cell_angle_gamma 90.00
_cell_formula_units_Z 4
_cell_length_a 12.6139(9)
_cell_length_b 14.2691(10)
_cell_length_c 9.0436(7)
_cell_measurement_reflns_used 1551
_cell_measurement_temperature 296(2)
_cell_measurement_theta_max 21.0676
_cell_measurement_theta_min 2.7254
_cell_volume 1579.1(2)
_computing_cell_refinement 'SAINT V7.34A (Bruker AXS, 2006)'
_computing_data_collection 'APEX2 (Bruker AXS, 2010)'
_computing_data_reduction 'SAINT V7.34A (Bruker AXS, 2006)'
_computing_molecular_graphics 'SHELXTL (Sheldrick, 2008)'
_computing_publication_material SHELXTL
_computing_structure_refinement 'SHELXL-97 (Sheldrick, 2008)'
_computing_structure_solution 'SHELXS-97 (Sheldrick, 2008)'
_diffrn_ambient_temperature 296(2)
_diffrn_detector_area_resol_mean 8.3333
_diffrn_measured_fraction_theta_full 0.988
_diffrn_measured_fraction_theta_max 0.988
_diffrn_measurement_device_type 'Bruker APEX-II CCD'
_diffrn_measurement_method '\f and \w scans'
_diffrn_radiation_monochromator graphite
_diffrn_radiation_source 'fine-focus sealed tube'
_diffrn_radiation_type MoK\a
_diffrn_radiation_wavelength 0.71073
_diffrn_reflns_av_R_equivalents 0.0515
_diffrn_reflns_av_sigmaI/netI 0.0692
_diffrn_reflns_limit_h_max 15
_diffrn_reflns_limit_h_min -15
_diffrn_reflns_limit_k_max 17
_diffrn_reflns_limit_k_min -15
_diffrn_reflns_limit_l_max 11
_diffrn_reflns_limit_l_min -4
_diffrn_reflns_number 11796
_diffrn_reflns_theta_full 26.39
_diffrn_reflns_theta_max 26.39
_diffrn_reflns_theta_min 1.66
_exptl_absorpt_coefficient_mu 0.096
_exptl_absorpt_correction_T_max 0.9486
_exptl_absorpt_correction_T_min 0.8336
_exptl_absorpt_correction_type multi-scan
_exptl_absorpt_process_details 'SADABS V2008/1 (Bruker AXS)'
_exptl_crystal_colour Colorless
_exptl_crystal_density_diffrn 1.322
_exptl_crystal_density_meas ?
_exptl_crystal_density_method 'not measured'
_exptl_crystal_description Tabullar
_exptl_crystal_F_000 664
_exptl_crystal_size_max 0.12
_exptl_crystal_size_mid 0.05
_exptl_crystal_size_min 0.02
_refine_diff_density_max 0.162
_refine_diff_density_min -0.141
_refine_diff_density_rms 0.032
_refine_ls_extinction_method none
_refine_ls_goodness_of_fit_ref 0.958
_refine_ls_hydrogen_treatment constr
_refine_ls_matrix_type full
_refine_ls_number_parameters 211
_refine_ls_number_reflns 3197
_refine_ls_number_restraints 0
_refine_ls_restrained_S_all 0.958
_refine_ls_R_factor_all 0.1402
_refine_ls_R_factor_gt 0.0433
_refine_ls_shift/su_max 0.001
_refine_ls_shift/su_mean 0.000
_refine_ls_structure_factor_coef Fsqd
_refine_ls_weighting_details 'calc w=1/[\s^2^(Fo^2^)+(0.0537P)^2^+0.0000P] where P=(Fo^2^+2Fc^2^)/3'
_refine_ls_weighting_scheme calc
_refine_ls_wR_factor_gt 0.0906
_refine_ls_wR_factor_ref 0.1211
_reflns_number_gt 1422
_reflns_number_total 3197
_reflns_threshold_expression >2sigma(I)
_cod_data_source_file jo9b01605_si_001.cif
_cod_data_source_block 110655
_cod_depositor_comments
;
The following automatic conversions were performed:

data item '_exptl_crystal_density_meas' value 'not measured' was
changed to '?' -- the value is perceived as not measured.

Automatic conversion script
Id: cif_fix_values 6909 2019-04-08 15:41:33Z antanas 
;
_cod_database_code 4034434

loop_
_symmetry_equiv_pos_as_xyz
'x, y, z'
'-x, y+1/2, -z+1/2'
'-x, -y, -z'
'x, -y-1/2, z-1/2'

loop_
_atom_site_label
_atom_site_type_symbol
_atom_site_fract_x
_atom_site_fract_y
_atom_site_fract_z
_atom_site_U_iso_or_equiv
_atom_site_adp_type
_atom_site_occupancy
_atom_site_symmetry_multiplicity
_atom_site_calc_flag
_atom_site_refinement_flags
O1 O 0.69280(13) -0.00140(13) -0.03755(19) 0.0743(5) Uani 1 1 d .
O2 O 1.43822(15) 0.15871(13) 0.5126(2) 0.0819(6) Uani 1 1 d .
O3 O 0.95190(15) 0.16736(11) 0.57848(16) 0.0659(5) Uani 1 1 d .
O4 O 0.82035(16) 0.14608(13) 0.6953(2) 0.0861(6) Uani 1 1 d .
O5 O 0.62210(13) 0.07868(12) 0.18930(18) 0.0652(5) Uani 1 1 d .
C1 C 0.7279(2) -0.0480(2) -0.1555(3) 0.0746(8) Uani 1 1 d .
H1A H 0.7584 -0.0031 -0.2128 0.112 Uiso 1 1 calc R
H1B H 0.6667 -0.0786 -0.2218 0.112 Uiso 1 1 calc R
H1C H 0.7824 -0.0937 -0.1119 0.112 Uiso 1 1 calc R
C2 C 0.7692(2) 0.04386(17) 0.0714(3) 0.0546(6) Uani 1 1 d .
C3 C 0.8792(2) 0.04903(18) 0.0753(3) 0.0619(7) Uani 1 1 d .
H3 H 0.9057 0.0211 -0.0015 0.074 Uiso 1 1 calc R
C4 C 0.95034(19) 0.09592(17) 0.1937(3) 0.0580(6) Uani 1 1 d .
H4 H 1.0244 0.0985 0.1961 0.070 Uiso 1 1 calc R
C5 C 0.91253(18) 0.13839(15) 0.3068(2) 0.0484(6) Uani 1 1 d .
C6 C 0.98132(19) 0.19410(16) 0.4364(2) 0.0553(6) Uani 1 1 d .
H6 H 0.9635 0.2605 0.4172 0.066 Uiso 1 1 calc R
C7 C 1.10251(19) 0.18323(17) 0.4620(2) 0.0533(6) Uani 1 1 d .
C8 C 1.1613(2) 0.24513(18) 0.3956(3) 0.0648(7) Uani 1 1 d .
H8 H 1.1251 0.2944 0.3372 0.078 Uiso 1 1 calc R
C9 C 1.2722(2) 0.23550(19) 0.4140(3) 0.0690(8) Uani 1 1 d .
H9 H 1.3099 0.2775 0.3670 0.083 Uiso 1 1 calc R
C10 C 1.3277(2) 0.16367(18) 0.5021(3) 0.0598(7) Uani 1 1 d .
C11 C 1.5010(3) 0.1039(3) 0.6320(5) 0.1297(14) Uani 1 1 d .
H11A H 1.4850 0.1218 0.7266 0.195 Uiso 1 1 calc R
H11B H 1.5773 0.1137 0.6383 0.195 Uiso 1 1 calc R
H11C H 1.4835 0.0389 0.6124 0.195 Uiso 1 1 calc R
C12 C 0.8450(2) 0.16396(17) 0.5782(3) 0.0631(7) Uani 1 1 d .
C13 C 0.7660(2) 0.18233(18) 0.4301(3) 0.0632(7) Uani 1 1 d .
H13A H 0.7608 0.2493 0.4115 0.076 Uiso 1 1 calc R
H13B H 0.6943 0.1597 0.4344 0.076 Uiso 1 1 calc R
C14 C 0.80115(19) 0.13457(15) 0.3015(2) 0.0489(6) Uani 1 1 d .
C15 C 0.73075(18) 0.08773(16) 0.1857(3) 0.0493(6) Uani 1 1 d .
C16 C 0.5483(2) 0.1365(2) 0.0887(4) 0.1111(12) Uani 1 1 d .
H16A H 0.5616 0.2007 0.1191 0.167 Uiso 1 1 calc R
H16B H 0.4749 0.1198 0.0908 0.167 Uiso 1 1 calc R
H16C H 0.5577 0.1285 -0.0127 0.167 Uiso 1 1 calc R
C17 C 1.2706(2) 0.10135(18) 0.5688(3) 0.0674(7) Uani 1 1 d .
H17 H 1.3071 0.0526 0.6282 0.081 Uiso 1 1 calc R
C18 C 1.1590(2) 0.11101(18) 0.5479(3) 0.0648(7) Uani 1 1 d .
H18 H 1.1211 0.0679 0.5927 0.078 Uiso 1 1 calc R

loop_
_atom_site_aniso_label
_atom_site_aniso_U_11
_atom_site_aniso_U_22
_atom_site_aniso_U_33
_atom_site_aniso_U_23
_atom_site_aniso_U_13
_atom_site_aniso_U_12
O1 0.0569(11) 0.0962(14) 0.0671(11) -0.0273(10) 0.0096(9) -0.0124(10)
O2 0.0579(13) 0.0958(15) 0.0866(13) 0.0135(11) 0.0072(10) -0.0117(10)
O3 0.0763(13) 0.0765(12) 0.0457(9) -0.0058(8) 0.0166(8) -0.0066(9)
O4 0.1167(16) 0.0951(15) 0.0557(11) -0.0089(10) 0.0387(11) -0.0214(12)
O5 0.0494(11) 0.0770(12) 0.0707(11) 0.0100(9) 0.0170(9) 0.0019(9)
C1 0.0748(19) 0.088(2) 0.0590(16) -0.0229(14) 0.0129(14) -0.0123(15)
C2 0.0498(17) 0.0629(16) 0.0494(14) -0.0061(12) 0.0088(12) -0.0062(12)
C3 0.0542(17) 0.0770(18) 0.0561(15) -0.0175(13) 0.0163(13) 0.0014(13)
C4 0.0455(15) 0.0739(18) 0.0554(14) -0.0097(13) 0.0141(12) -0.0026(13)
C5 0.0519(16) 0.0492(14) 0.0438(13) -0.0007(11) 0.0111(11) -0.0004(11)
C6 0.0673(18) 0.0502(15) 0.0468(13) -0.0026(11) 0.0109(12) -0.0042(13)
C7 0.0580(17) 0.0524(16) 0.0449(13) -0.0033(12) 0.0033(12) -0.0066(13)
C8 0.068(2) 0.0593(17) 0.0587(15) 0.0130(13) 0.0000(14) -0.0081(14)
C9 0.066(2) 0.0712(19) 0.0654(17) 0.0092(15) 0.0070(14) -0.0206(16)
C10 0.0596(18) 0.0634(18) 0.0522(14) -0.0030(13) 0.0052(13) -0.0106(15)
C11 0.074(2) 0.163(4) 0.143(3) 0.060(3) 0.009(2) 0.013(2)
C12 0.083(2) 0.0564(17) 0.0546(16) -0.0106(13) 0.0263(15) -0.0071(14)
C13 0.0719(18) 0.0636(17) 0.0609(15) -0.0059(13) 0.0292(14) 0.0013(14)
C14 0.0535(16) 0.0480(15) 0.0470(13) 0.0014(11) 0.0157(12) 0.0029(12)
C15 0.0399(15) 0.0557(15) 0.0523(14) 0.0039(12) 0.0112(12) -0.0001(12)
C16 0.066(2) 0.135(3) 0.129(3) 0.047(2) 0.018(2) 0.030(2)
C17 0.070(2) 0.0620(18) 0.0671(16) 0.0115(14) 0.0115(14) -0.0006(15)
C18 0.0682(19) 0.0574(17) 0.0702(17) 0.0081(14) 0.0197(14) -0.0093(14)

loop_
_atom_type_symbol
_atom_type_description
_atom_type_scat_dispersion_real
_atom_type_scat_dispersion_imag
_atom_type_scat_source
C C 0.0033 0.0016 'International Tables Vol C Tables 4.2.6.8 and 6.1.1.4'
H H 0.0000 0.0000 'International Tables Vol C Tables 4.2.6.8 and 6.1.1.4'
O O 0.0106 0.0060 'International Tables Vol C Tables 4.2.6.8 and 6.1.1.4'

loop_
_geom_angle_atom_site_label_1
_geom_angle_atom_site_label_2
_geom_angle_atom_site_label_3
_geom_angle
C2 O1 C1 118.15(18)
C10 O2 C11 116.9(2)
C12 O3 C6 118.12(19)
C15 O5 C16 115.8(2)
O1 C1 H1A 109.5
O1 C1 H1B 109.5
H1A C1 H1B 109.5
O1 C1 H1C 109.5
H1A C1 H1C 109.5
H1B C1 H1C 109.5
O1 C2 C3 125.0(2)
O1 C2 C15 115.9(2)
C3 C2 C15 119.1(2)
C2 C3 C4 120.1(2)
C2 C3 H3 120.0
C4 C3 H3 120.0
C5 C4 C3 120.7(2)
C5 C4 H4 119.6
C3 C4 H4 119.6
C4 C5 C14 119.2(2)
C4 C5 C6 125.1(2)
C14 C5 C6 115.6(2)
O3 C6 C7 107.59(19)
O3 C6 C5 108.86(18)
C7 C6 C5 116.09(19)
O3 C6 H6 108.0
C7 C6 H6 108.0
C5 C6 H6 108.0
C18 C7 C8 117.7(2)
C18 C7 C6 122.2(2)
C8 C7 C6 120.2(2)
C9 C8 C7 121.4(2)
C9 C8 H8 119.3
C7 C8 H8 119.3
C8 C9 C10 120.2(2)
C8 C9 H9 119.9
C10 C9 H9 119.9
C17 C10 O2 124.6(3)
C17 C10 C9 119.2(3)
O2 C10 C9 116.2(2)
O2 C11 H11A 109.5
O2 C11 H11B 109.5
H11A C11 H11B 109.5
O2 C11 H11C 109.5
H11A C11 H11C 109.5
H11B C11 H11C 109.5
O4 C12 O3 118.6(2)
O4 C12 C13 124.8(3)
O3 C12 C13 116.6(2)
C12 C13 C14 111.0(2)
C12 C13 H13A 109.4
C14 C13 H13A 109.4
C12 C13 H13B 109.4
C14 C13 H13B 109.4
H13A C13 H13B 108.0
C15 C14 C5 120.3(2)
C15 C14 C13 123.6(2)
C5 C14 C13 116.0(2)
C14 C15 O5 119.2(2)
C14 C15 C2 120.5(2)
O5 C15 C2 120.0(2)
O5 C16 H16A 109.5
O5 C16 H16B 109.5
H16A C16 H16B 109.5
O5 C16 H16C 109.5
H16A C16 H16C 109.5
H16B C16 H16C 109.5
C10 C17 C18 120.1(2)
C10 C17 H17 120.0
C18 C17 H17 120.0
C7 C18 C17 121.4(2)
C7 C18 H18 119.3
C17 C18 H18 119.3

loop_
_geom_bond_atom_site_label_1
_geom_bond_atom_site_label_2
_geom_bond_distance
O1 C2 1.363(3)
O1 C1 1.416(3)
O2 C10 1.376(3)
O2 C11 1.411(4)
O3 C12 1.348(3)
O3 C6 1.472(3)
O4 C12 1.202(3)
O5 C15 1.385(2)
O5 C16 1.401(3)
C1 H1A 0.9600
C1 H1B 0.9600
C1 H1C 0.9600
C2 C3 1.382(3)
C2 C15 1.392(3)
C3 C4 1.390(3)
C3 H3 0.9300
C4 C5 1.370(3)
C4 H4 0.9300
C5 C14 1.395(3)
C5 C6 1.505(3)
C6 C7 1.498(3)
C6 H6 0.9800
C7 C18 1.380(3)
C7 C8 1.381(3)
C8 C9 1.374(3)
C8 H8 0.9300
C9 C10 1.380(3)
C9 H9 0.9300
C10 C17 1.373(3)
C11 H11A 0.9600
C11 H11B 0.9600
C11 H11C 0.9600
C12 C13 1.486(3)
C13 C14 1.504(3)
C13 H13A 0.9700
C13 H13B 0.9700
C14 C15 1.371(3)
C16 H16A 0.9600
C16 H16B 0.9600
C16 H16C 0.9600
C17 C18 1.381(3)
C17 H17 0.9300
C18 H18 0.9300
